data_7120276
loop_
_publ_author_name
'Wu, Zhiyong'
'Leb&#x0153;uf, David'
'Retailleau, Pascal'
'Gandon, Vincent'
'Marinetti, Angela'
'Voituriez, Arnaud'

_publ_section_title
;
 Enantioselective gold(i)-catalyzed rearrangement of
 cyclopropyl-substituted 1,6-enynes into 2-oxocyclobutyl-cyclopentanes
;
_journal_name_full 'Chem. Commun.'
_journal_paper_doi 10.1039/C7CC03234J
_journal_year 2017
_chemical_formula_moiety 'C20 H22 N4 O8'
_chemical_formula_sum 'C20 H22 N4 O8'
_chemical_formula_weight 446.41
_space_group_crystal_system triclinic
_space_group_IT_number 2
_space_group_name_Hall '-P 1'
_space_group_name_H-M_alt 'P -1'
_symmetry_space_group_name_Hall '-P 1'
_symmetry_space_group_name_H-M 'P -1'
_atom_sites_solution_hydrogens mixed
_audit_creation_date 2016-12-01
_audit_creation_method
;
Olex2 1.2
(compiled 2016.11.24 svn.r3368 for OlexSys, GUI svn.r5267)
;
_audit_update_record
;
2016-12-01 deposited with the CCDC.
2017-06-05 downloaded from the CCDC.
;
_cell_angle_alpha 105.992(7)
_cell_angle_beta 97.837(7)
_cell_angle_gamma 111.220(8)
_cell_formula_units_Z 4
_cell_length_a 10.5093(3)
_cell_length_b 13.2957(4)
_cell_length_c 17.9828(12)
_cell_measurement_reflns_used 11427
_cell_measurement_temperature 293
_cell_measurement_theta_max 68.2
_cell_measurement_theta_min 6.7
_cell_volume 2172.2(3)
_computing_cell_refinement
;
CrystalClear-SM Expert 2.0 r16 (Rigaku, 2014)
;
_computing_data_collection
;
CrystalClear-SM Expert 2.0 r16 (Rigaku, 2014)
;
_computing_data_reduction
;
CrystalClear-SM Expert 2.0 r16 (Rigaku, 2014)
;
_computing_molecular_graphics 'Olex2 (Dolomanov et al., 2009)'
_computing_publication_material 'Olex2 (Dolomanov et al., 2009)'
_computing_structure_refinement 'ShelXL (Sheldrick, 2015)'
_computing_structure_solution 'ShelXT (Sheldrick, 2015)'
_diffrn_ambient_temperature 293
_diffrn_detector 'RAPID2 curved IP'
_diffrn_detector_area_resol_mean 10.0000
_diffrn_measured_fraction_theta_full 0.960
_diffrn_measured_fraction_theta_max 0.960
_diffrn_measurement_details
;
scan:
    Number of images: 36
               Slice: 20.0000 - 200.0000
         Image width: 5.0000
            Exp time: 180.0000
       Rotation axis: Omega
               Omega: 0.0000
                 Chi: 54.0000
                 Phi: 0.0000
                 XTD: 127.4000
              2theta: 0.0000
scan:
    Number of images: 36
               Slice: 20.0000 - 200.0000
         Image width: 5.0000
            Exp time: 180.0000
       Rotation axis: Omega
               Omega: 0.0000
                 Chi: 30.0000
                 Phi: 180.0000
                 XTD: 127.4000
              2theta: 0.0000
scan:
    Number of images: 36
               Slice: 20.0000 - 200.0000
         Image width: 5.0000
            Exp time: 180.0000
       Rotation axis: Omega
               Omega: 0.0000
                 Chi: 0.0000
                 Phi: 0.0000
                 XTD: 127.4000
              2theta: 0.0000
scan:
    Number of images: 33
               Slice: 20.0000 - 185.0000
         Image width: 5.0000
            Exp time: 180.0000
       Rotation axis: Omega
               Omega: 0.0000
                 Chi: 54.0000
                 Phi: 270.0000
                 XTD: 127.4000
              2theta: 0.0000
scan:
    Number of images: 24
               Slice: 20.0000 - 140.0000
         Image width: 5.0000
            Exp time: 180.0000
       Rotation axis: Omega
               Omega: 0.0000
                 Chi: 54.0000
                 Phi: 180.0000
                 XTD: 127.4000
              2theta: 0.0000
scan:
    Number of images: 21
               Slice: 20.0000 - 125.0000
         Image width: 5.0000
            Exp time: 180.0000
       Rotation axis: Omega
               Omega: 0.0000
                 Chi: 30.0000
                 Phi: 0.0000
                 XTD: 127.4000
              2theta: 0.0000
scan:
    Number of images: 15
               Slice: 39.0000 - 114.0000
         Image width: 5.0000
            Exp time: 180.0000
       Rotation axis: Omega
               Omega: 0.0000
                 Chi: 54.0000
                 Phi: 90.0000
                 XTD: 127.4000
              2theta: 0.0000
;
_diffrn_measurement_device
;
Crystal Goniometer
;
_diffrn_measurement_device_type
;
Rigaku RAXIS conversion
;
_diffrn_measurement_method 'profile data from \w-scans'
_diffrn_measurement_specimen_support Fiber
_diffrn_orient_matrix_type FS_PROCESS
_diffrn_orient_matrix_UB_11 -0.021463
_diffrn_orient_matrix_UB_12 -0.066395
_diffrn_orient_matrix_UB_13 -0.049920
_diffrn_orient_matrix_UB_21 -0.010189
_diffrn_orient_matrix_UB_22 -0.051874
_diffrn_orient_matrix_UB_23 0.031989
_diffrn_orient_matrix_UB_31 -0.103111
_diffrn_orient_matrix_UB_32 -0.018160
_diffrn_orient_matrix_UB_33 -0.008981
_diffrn_radiation_monochromator 'OSMIC Confocal CMF mirrors'
_diffrn_radiation_type CuK\a
_diffrn_radiation_wavelength 1.54187
_diffrn_reflns_av_R_equivalents 0.0458
_diffrn_reflns_av_unetI/netI 0.0444
_diffrn_reflns_Laue_measured_fraction_full 0.962
_diffrn_reflns_Laue_measured_fraction_max 0.961
_diffrn_reflns_limit_h_max 12
_diffrn_reflns_limit_h_min -8
_diffrn_reflns_limit_k_max 15
_diffrn_reflns_limit_k_min -16
_diffrn_reflns_limit_l_max 21
_diffrn_reflns_limit_l_min -21
_diffrn_reflns_number 24719
_diffrn_reflns_point_group_measured_fraction_full 0.962
_diffrn_reflns_point_group_measured_fraction_max 0.961
_diffrn_reflns_theta_full 67.687
_diffrn_reflns_theta_max 68.205
_diffrn_reflns_theta_min 6.699
_diffrn_source 'Rigaku mm007HF Rotating Anode'
_diffrn_source_current 30.0
_diffrn_source_power 1.2
_diffrn_source_voltage 40.0
_exptl_absorpt_coefficient_mu 0.909
_exptl_absorpt_correction_T_max 1.000
_exptl_absorpt_correction_T_min 0.768
_exptl_absorpt_correction_type multi-scan
_exptl_absorpt_process_details 'Higashi, Reqab, FS_PROCESS, 1998'
_exptl_crystal_colour yellow
_exptl_crystal_density_diffrn 1.365
_exptl_crystal_description stick
_exptl_crystal_F_000 936
_exptl_crystal_recrystallization_method 'Re-crystallisation from solvent: hexane/dichloromethane'
_exptl_crystal_size_max 0.58
_exptl_crystal_size_mid 0.20
_exptl_crystal_size_min 0.16
_refine_diff_density_max 0.252
_refine_diff_density_min -0.238
_refine_diff_density_rms 0.044
_refine_ls_extinction_method none
_refine_ls_goodness_of_fit_ref 1.065
_refine_ls_hydrogen_treatment mixed
_refine_ls_matrix_type full
_refine_ls_number_parameters 642
_refine_ls_number_reflns 7638
_refine_ls_number_restraints 26
_refine_ls_restrained_S_all 1.066
_refine_ls_R_factor_all 0.0946
_refine_ls_R_factor_gt 0.0676
_refine_ls_shift/su_max 0.000
_refine_ls_shift/su_mean 0.000
_refine_ls_structure_factor_coef Fsqd
_refine_ls_weighting_details 'w=1/[\s^2^(Fo^2^)+(0.0815P)^2^+1.1867P] where P=(Fo^2^+2Fc^2^)/3'
_refine_ls_weighting_scheme calc
_refine_ls_wR_factor_gt 0.1812
_refine_ls_wR_factor_ref 0.2033
_reflns_Friedel_coverage 0.000
_reflns_number_gt 5246
_reflns_number_total 7638
_reflns_threshold_expression 'I > 2\s(I)'
_cod_data_source_file c7cc03234j2.cif
_cod_data_source_block shelx
_cod_depositor_comments
;
The following automatic conversions were performed:

'_exptl_absorpt_correction_type' value 'Multi-scan' changed to
'multi-scan' according to
/home/data/users/saulius/crontab/automatic-downloads/rss-feeds/RSC/lib/dictionaries/cif_core.dic
dictionary named 'cif_core.dic' version 2.4.2 from 2011-04-26.

Automatic conversion script
Id: cif_fix_values 4973 2017-02-22 13:04:09Z antanas 
;
_cod_original_cell_volume 2172.2(2)
_cod_database_code 7120276
_shelx_space_group_comment
;
The symmetry employed for this shelxl refinement is uniquely defined
by the following loop, which should always be used as a source of
symmetry information in preference to the above space-group names.
They are only intended as comments.
;
_olex2_refinement_description
;
1. Fixed Uiso
 At 1.2 times of:
  All C(H) groups, All C(H,H) groups, All C(H,H,H,H) groups
 At 1.5 times of:
  All C(H,H,H) groups, All N(H) groups
2. Shared sites
{N4B, N4B2}
3. Restrained distances
 N2B-H2B = N2A-H2A
 0.87 with sigma of 0.02
 O7B-N4B \\sim O7B2-N4B2 \\sim O8B-N4B \\sim O8B2-N4B2
 with sigma of 0.02
4. Uiso/Uaniso restraints and constraints
Uanis(N4B) = Uanis(N4B2)
5. Rigid body (RIGU) restrains
 O7B, N4B, O8B, O7B2, N4B2, O8B2
 with sigma for 1-2 distances of 0.004 and sigma for 1-3 distances of 0.004
6. Others
 Sof(O7B2)=Sof(N4B2)=Sof(O8B2)=Sof(H6BC)=Sof(H6BD)=Sof(H6AC)=Sof(H6AD)=
 Sof(C4B')=Sof(H4B')=Sof(C5B')=Sof(H5B')=Sof(C4A')=Sof(H4A')=Sof(C5A')=
 Sof(H5A')=Sof(H3BC)=Sof(H3BD)=Sof(H3AC)=Sof(H3AD)=1-FVAR(1)
 Sof(O7B)=Sof(N4B)=Sof(O8B)=Sof(H6BA)=Sof(H6BB)=Sof(H6AA)=Sof(H6AB)=Sof(C4B)=
 Sof(H4B)=Sof(C5B)=Sof(H5B)=Sof(C4A)=Sof(H4A)=Sof(C5A)=Sof(H5A)=Sof(H3BA)=
 Sof(H3BB)=Sof(H3AA)=Sof(H3AB)=FVAR(1)
7.a Ternary CH refined with riding coordinates:
 C4B(H4B), C5B(H5B), C4B'(H4B'), C5B'(H5B'), C4A(H4A), C5A(H5A), C4A'(H4A'),
 C5A'(H5A')
7.b Secondary CH2 refined with riding coordinates:
 C8A(H8AA,H8AB), C8B(H8BA,H8BB), C6B(H6BA,H6BB), C6B(H6BC,H6BD), C6A(H6AA,
 H6AB), C6A(H6AC,H6AD), C3B(H3BA,H3BB), C3B(H3BC,H3BD), C3A(H3AA,H3AB),
 C3A(H3AC,H3AD), C2B(H2BA,H2BB), C2A(H2AA,H2AB)
7.c Aromatic/amide H refined with riding coordinates:
 C19A(H19A), C17B(H17B), C17A(H17A), C16B(H16B), C16A(H16A), C19B(H19B)
7.d X=CH2 refined with riding coordinates:
 C10B(H10A,H10B), C10A(H10C,H10D)
7.e Idealised Me refined as rotating group:
 C14B(H14A,H14B,H14C), C14A(H14D,H14E,H14F), C12B(H12A,H12B,H12C), C12A(H12D,
 H12E,H12F)
;
_shelx_shelxl_version_number 2014/7
_olex2_submission_special_instructions 'No special instructions were received'

loop_
_space_group_symop_operation_xyz
'x, y, z'
'-x, -y, -z'

loop_
_atom_site_label
_atom_site_type_symbol
_atom_site_fract_x
_atom_site_fract_y
_atom_site_fract_z
_atom_site_U_iso_or_equiv
_atom_site_adp_type
_atom_site_occupancy
_atom_site_site_symmetry_order
_atom_site_calc_flag
_atom_site_refinement_flags_posn
_atom_site_refinement_flags_adp
_atom_site_refinement_flags_occupancy
_atom_site_disorder_assembly
_atom_site_disorder_group
C1A C 0.1989(5) 0.6112(3) 1.0837(2) 0.0856(12) Uani 1 1 d . . . . .
C7B C 0.2096(4) 0.3911(3) 0.55584(19) 0.0749(10) Uani 1 1 d . . . . .
C8A C 0.1679(4) 0.9369(3) 1.0205(2) 0.0774(10) Uani 1 1 d . . . . .
H8AA H 0.2590 0.9969 1.0541 0.093 Uiso 1 1 calc R . . . .
H8AB H 0.1090 0.9724 1.0035 0.093 Uiso 1 1 calc R . . . .
O8A O 0.3550(4) 0.3638(3) 1.11734(17) 0.1029(9) Uani 1 1 d . . . . .
C8B C 0.1188(5) 0.4040(3) 0.4870(2) 0.0964(13) Uani 1 1 d . . . . .
H8BA H 0.0704 0.4508 0.5081 0.116 Uiso 1 1 calc R . . . .
H8BB H 0.1775 0.4400 0.4563 0.116 Uiso 1 1 calc R . . . .
O7B O 0.2595(16) -0.3762(8) 0.4162(7) 0.108(4) Uani 0.415(11) 1 d D U P A 1
N4B N 0.2778(4) -0.2827(2) 0.40996(17) 0.0891(10) Uani 0.415(11) 1 d D U P A 1
O8B O 0.181(2) -0.296(2) 0.3585(13) 0.100(7) Uani 0.415(11) 1 d D U P A 1
O7B2 O 0.3304(17) -0.3539(11) 0.3979(7) 0.171(6) Uani 0.585(11) 1 d D U P A 2
N4B2 N 0.2778(4) -0.2827(2) 0.40996(17) 0.0891(10) Uani 0.585(11) 1 d D U P A 2
O8B2 O 0.2241(15) -0.2698(14) 0.3508(8) 0.085(3) Uani 0.585(11) 1 d D U P A 2
C6B C 0.2020(5) 0.2689(3) 0.5187(2) 0.0978(14) Uani 1 1 d . . . . .
H6BA H 0.1657 0.2226 0.5507 0.117 Uiso 0.415(11) 1 calc R . P A 1
H6BB H 0.2954 0.2729 0.5164 0.117 Uiso 0.415(11) 1 calc R . P A 1
H6BC H 0.2794 0.2723 0.4941 0.117 Uiso 0.585(11) 1 calc R . P A 2
H6BD H 0.2093 0.2356 0.5600 0.117 Uiso 0.585(11) 1 calc R . P A 2
C7A C 0.1854(4) 0.8546(3) 0.94819(19) 0.0656(8) Uani 1 1 d . . . . .
O7A O 0.4529(5) 0.2560(3) 1.06984(19) 0.1369(14) Uani 1 1 d . . . . .
C9B C 0.0159(4) 0.2860(3) 0.4365(2) 0.0709(9) Uani 1 1 d . . . . .
O6B O 0.6335(3) -0.1812(3) 0.66106(18) 0.1068(10) Uani 1 1 d . . . . .
C6A C 0.2258(5) 0.7748(3) 0.9846(2) 0.0832(11) Uani 1 1 d . . . . .
H6AA H 0.3224 0.8144 1.0180 0.100 Uiso 0.415(11) 1 calc R . P A 1
H6AB H 0.2168 0.7065 0.9428 0.100 Uiso 0.415(11) 1 calc R . P A 1
H6AC H 0.3256 0.7927 0.9908 0.100 Uiso 0.585(11) 1 calc R . P A 2
H6AD H 0.1713 0.6948 0.9502 0.100 Uiso 0.585(11) 1 calc R . P A 2
O6A O 0.4718(4) 0.1566(3) 0.79938(18) 0.1220(12) Uani 1 1 d . . . . .
O5B O 0.6785(3) -0.0077(3) 0.73090(17) 0.1055(9) Uani 1 1 d . . . . .
O5A O 0.4138(4) 0.2419(3) 0.72524(18) 0.1200(11) Uani 1 1 d . . . . .
C4B C -0.0004(12) 0.0821(8) 0.4085(6) 0.054(2) Uani 0.415(11) 1 d . . P A 1
H4B H -0.0637 0.0671 0.4433 0.064 Uiso 0.415(11) 1 calc R . P A 1
C5B C 0.0989(16) 0.2139(11) 0.4310(7) 0.057(3) Uani 0.415(11) 1 d . . P A 1
H5B H 0.1538 0.2241 0.3916 0.068 Uiso 0.415(11) 1 calc R . P A 1
C4B' C 0.0594(10) 0.1085(6) 0.3882(5) 0.064(2) Uani 0.585(11) 1 d . . P A 2
H4B' H 0.1283 0.1455 0.3616 0.077 Uiso 0.585(11) 1 calc R . P A 2
C5B' C 0.0677(11) 0.1992(8) 0.4590(6) 0.065(2) Uani 0.585(11) 1 d . . P A 2
H5B' H 0.0014 0.1610 0.4863 0.077 Uiso 0.585(11) 1 calc R . P A 2
O4B O 0.1615(3) 0.5091(2) 0.66079(16) 0.1007(9) Uani 1 1 d . . . . .
C4A C 0.1938(15) 0.7290(9) 1.1079(6) 0.059(3) Uani 0.415(11) 1 d . . P A 1
H4A H 0.2868 0.7930 1.1360 0.071 Uiso 0.415(11) 1 calc R . P A 1
C5A C 0.1196(12) 0.7422(9) 1.0356(6) 0.052(2) Uani 0.415(11) 1 d . . P A 1
H5A H 0.0312 0.6746 1.0046 0.062 Uiso 0.415(11) 1 calc R . P A 1
C4A' C 0.1103(12) 0.6848(7) 1.0790(5) 0.066(2) Uani 0.585(11) 1 d . . P A 2
H4A' H 0.0170 0.6403 1.0404 0.080 Uiso 0.585(11) 1 calc R . P A 2
C5A' C 0.1917(10) 0.7964(7) 1.0698(5) 0.0632(19) Uani 0.585(11) 1 d . . P A 2
H5A' H 0.2782 0.8436 1.1136 0.076 Uiso 0.585(11) 1 calc R . P A 2
N4A N 0.3917(4) 0.3159(2) 1.06191(18) 0.0797(9) Uani 1 1 d . . . . .
O4A O 0.3045(3) 0.8389(2) 0.84888(17) 0.0920(8) Uani 1 1 d . . . . .
C3B C -0.0693(4) 0.0141(3) 0.3222(2) 0.0784(10) Uani 1 1 d . . . . .
H3BA H -0.0374 0.0573 0.2877 0.094 Uiso 0.415(11) 1 calc R . P A 1
H3BB H -0.1718 -0.0198 0.3099 0.094 Uiso 0.415(11) 1 calc R . P A 1
H3BC H -0.0802 0.0285 0.2722 0.094 Uiso 0.585(11) 1 calc R . P A 2
H3BD H -0.1568 -0.0039 0.3385 0.094 Uiso 0.585(11) 1 calc R . P A 2
N3B N 0.6129(3) -0.0943(3) 0.67203(17) 0.0732(8) Uani 1 1 d . . . . .
O3B O 0.1045(4) 0.3301(3) 0.6564(2) 0.1407(14) Uani 1 1 d . . . . .
C3A C 0.1081(5) 0.6859(3) 1.1661(2) 0.0813(11) Uani 1 1 d . . . . .
H3AA H 0.1342 0.7436 1.2188 0.098 Uiso 0.415(11) 1 calc R . P A 1
H3AB H 0.0064 0.6489 1.1435 0.098 Uiso 0.415(11) 1 calc R . P A 1
H3AC H 0.1654 0.7612 1.2068 0.098 Uiso 0.585(11) 1 calc R . P A 2
H3AD H 0.0131 0.6558 1.1727 0.098 Uiso 0.585(11) 1 calc R . P A 2
N3A N 0.4282(4) 0.2259(3) 0.78859(19) 0.0835(9) Uani 1 1 d . . . . .
C2B C -0.0067(4) -0.0738(3) 0.3217(2) 0.0761(10) Uani 1 1 d . . . . .
H2BA H -0.0723 -0.1460 0.3235 0.091 Uiso 1 1 calc R . . . .
H2BB H 0.0403 -0.0868 0.2796 0.091 Uiso 1 1 calc R . . . .
N2B N 0.2116(3) -0.0833(2) 0.43959(14) 0.0591(6) Uani 1 1 d D . . . .
H2B H 0.167(4) -0.136(2) 0.3941(14) 0.089 Uiso 1 1 d DR . . . .
O2B O 0.4336(3) 0.4710(2) 0.64179(17) 0.1003(9) Uani 1 1 d . . . . .
O3A O 0.3753(4) 1.0132(3) 0.9370(2) 0.1430(14) Uani 1 1 d . . . . .
C2A C 0.1778(5) 0.6007(3) 1.1619(2) 0.0816(11) Uani 1 1 d . . . . .
H2AA H 0.2649 0.6304 1.2034 0.098 Uiso 1 1 calc R . . . .
H2AB H 0.1139 0.5243 1.1579 0.098 Uiso 1 1 calc R . . . .
N2A N 0.2794(3) 0.4787(2) 1.03815(15) 0.0632(7) Uani 1 1 d D . . . .
H2A H 0.278(4) 0.457(3) 1.0798(16) 0.095 Uiso 1 1 d DR . . . .
C9A C 0.0984(4) 0.8608(3) 1.0640(2) 0.0756(10) Uani 1 1 d . . . . .
O2A O 0.0076(3) 0.8588(2) 0.85685(15) 0.0955(9) Uani 1 1 d . . . . .
C19A C 0.4035(4) 0.2723(3) 0.9250(2) 0.0669(9) Uani 1 1 d . . . . .
H19A H 0.4355 0.2178 0.9314 0.080 Uiso 1 1 calc R . . . .
C18B C 0.5071(3) -0.0936(3) 0.61122(17) 0.0594(8) Uani 1 1 d . . . . .
C18A C 0.3900(4) 0.2911(3) 0.85397(19) 0.0662(8) Uani 1 1 d . . . . .
C17B C 0.4775(3) 0.0026(3) 0.62422(18) 0.0613(8) Uani 1 1 d . . . . .
H17B H 0.5244 0.0653 0.6718 0.074 Uiso 1 1 calc R . . . .
C17A C 0.3425(4) 0.3720(3) 0.84364(19) 0.0678(9) Uani 1 1 d . . . . .
H17A H 0.3342 0.3837 0.7949 0.081 Uiso 1 1 calc R . . . .
C16B C 0.3808(3) 0.0054(2) 0.56790(17) 0.0574(7) Uani 1 1 d . . . . .
H16B H 0.3619 0.0703 0.5776 0.069 Uiso 1 1 calc R . . . .
C16A C 0.3079(4) 0.4342(3) 0.90440(18) 0.0662(8) Uani 1 1 d . . . . .
H16A H 0.2772 0.4889 0.8968 0.079 Uiso 1 1 calc R . . . .
C15B C 0.3071(3) -0.0885(2) 0.49409(16) 0.0510(7) Uani 1 1 d . . . . .
C15A C 0.3175(3) 0.4179(2) 0.97914(17) 0.0551(7) Uani 1 1 d . . . . .
C14B C 0.1113(7) 0.5353(4) 0.7312(3) 0.144(2) Uani 1 1 d . . . . .
H14A H 0.0488 0.5714 0.7235 0.217 Uiso 1 1 calc GR . . . .
H14B H 0.1904 0.5866 0.7767 0.217 Uiso 1 1 calc GR . . . .
H14C H 0.0615 0.4654 0.7404 0.217 Uiso 1 1 calc GR . . . .
C19B C 0.4398(4) -0.1872(3) 0.54175(18) 0.0619(8) Uani 1 1 d . . . . .
H19B H 0.4589 -0.2519 0.5339 0.074 Uiso 1 1 calc R . . . .
C14A C 0.4159(5) 0.8818(5) 0.8105(3) 0.1203(17) Uani 1 1 d . . . . .
H14D H 0.4024 0.8221 0.7617 0.180 Uiso 1 1 calc GR . . . .
H14E H 0.5063 0.9046 0.8460 0.180 Uiso 1 1 calc GR . . . .
H14F H 0.4122 0.9470 0.7987 0.180 Uiso 1 1 calc GR . . . .
C13B C 0.1516(5) 0.4028(3) 0.6295(2) 0.0848(11) Uani 1 1 d . . . . .
C13A C 0.2973(4) 0.9137(3) 0.9119(2) 0.0805(10) Uani 1 1 d . . . . .
C12B C 0.5817(5) 0.5513(4) 0.6737(3) 0.1288(18) Uani 1 1 d . . . . .
H12A H 0.6252 0.5330 0.7155 0.193 Uiso 1 1 calc GR . . . .
H12B H 0.5890 0.6284 0.6951 0.193 Uiso 1 1 calc GR . . . .
H12C H 0.6288 0.5458 0.6316 0.193 Uiso 1 1 calc GR . . . .
C20B C 0.3428(3) -0.1834(2) 0.48372(16) 0.0570(7) Uani 1 1 d . . . . .
C12A C -0.1303(5) 0.8079(5) 0.7991(3) 0.131(2) Uani 1 1 d . . . . .
H12D H -0.1428 0.8654 0.7801 0.197 Uiso 1 1 calc GR . . . .
H12E H -0.2034 0.7797 0.8245 0.197 Uiso 1 1 calc GR . . . .
H12F H -0.1354 0.7454 0.7548 0.197 Uiso 1 1 calc GR . . . .
C11B C 0.3588(5) 0.4803(4) 0.5816(2) 0.0864(11) Uani 1 1 d . . . . .
C11A C 0.0446(4) 0.7875(3) 0.8835(2) 0.0750(10) Uani 1 1 d . . . . .
C10B C -0.1115(5) 0.2574(4) 0.3928(3) 0.1034(14) Uani 1 1 d . . . . .
H10A H -0.1433 0.3141 0.3922 0.124 Uiso 1 1 calc R . . . .
H10B H -0.1697 0.1805 0.3626 0.124 Uiso 1 1 calc R . . . .
C10A C -0.0058(5) 0.8621(3) 1.0984(2) 0.0872(12) Uani 1 1 d . . . . .
H10C H -0.0434 0.9151 1.0968 0.105 Uiso 1 1 calc R . . . .
H10D H -0.0409 0.8100 1.1240 0.105 Uiso 1 1 calc R . . . .
N1B N 0.1853(3) 0.0134(2) 0.45446(15) 0.0700(8) Uani 1 1 d . . . . .
O1B O 0.4085(4) 0.5531(3) 0.5525(2) 0.1452(14) Uani 1 1 d . . . . .
C1B C 0.0907(4) 0.0088(3) 0.4009(2) 0.0721(9) Uani 1 1 d . . . . .
N1A N 0.2400(4) 0.5626(2) 1.02644(17) 0.0818(9) Uani 1 1 d . . . . .
O1A O -0.0261(3) 0.6869(2) 0.86299(19) 0.1154(10) Uani 1 1 d . . . . .
C20A C 0.3687(3) 0.3354(2) 0.98680(18) 0.0588(8) Uani 1 1 d . . . . .

loop_
_atom_site_aniso_label
_atom_site_aniso_U_11
_atom_site_aniso_U_22
_atom_site_aniso_U_33
_atom_site_aniso_U_23
_atom_site_aniso_U_13
_atom_site_aniso_U_12
C1A 0.144(4) 0.075(2) 0.086(2) 0.0444(19) 0.062(2) 0.075(3)
C7B 0.106(3) 0.0573(19) 0.0634(19) 0.0135(15) 0.0081(19) 0.047(2)
C8A 0.092(3) 0.0599(19) 0.074(2) 0.0150(16) -0.0035(19) 0.0397(19)
O8A 0.161(3) 0.122(2) 0.0912(18) 0.0655(17) 0.0651(19) 0.098(2)
C8B 0.137(4) 0.068(2) 0.088(3) 0.0229(19) 0.006(2) 0.059(3)
O7B 0.182(11) 0.050(3) 0.077(6) 0.002(3) -0.013(6) 0.065(5)
N4B 0.140(3) 0.0712(18) 0.0633(17) 0.0093(14) 0.0048(18) 0.070(2)
O8B 0.137(11) 0.074(9) 0.078(8) 0.009(5) -0.013(8) 0.060(9)
O7B2 0.302(15) 0.167(9) 0.086(5) -0.004(5) 0.004(7) 0.197(11)
N4B2 0.140(3) 0.0712(18) 0.0633(17) 0.0093(14) 0.0048(18) 0.070(2)
O8B2 0.130(7) 0.075(7) 0.048(3) 0.008(3) 0.004(4) 0.057(6)
C6B 0.141(4) 0.068(2) 0.075(2) 0.0007(18) -0.019(2) 0.068(3)
C7A 0.079(2) 0.0526(17) 0.0679(19) 0.0253(15) 0.0092(17) 0.0310(17)
O7A 0.240(4) 0.149(3) 0.107(2) 0.066(2) 0.055(2) 0.154(3)
C9B 0.088(3) 0.065(2) 0.075(2) 0.0272(16) 0.0171(19) 0.048(2)
O6B 0.111(2) 0.105(2) 0.107(2) 0.0372(17) -0.0073(17) 0.0619(19)
C6A 0.114(3) 0.089(2) 0.094(3) 0.053(2) 0.047(2) 0.070(2)
O6A 0.183(3) 0.123(2) 0.103(2) 0.0286(18) 0.053(2) 0.113(3)
O5B 0.101(2) 0.112(2) 0.0794(17) 0.0116(16) -0.0109(16) 0.0475(18)
O5A 0.183(3) 0.124(2) 0.0781(18) 0.0255(17) 0.053(2) 0.093(2)
C4B 0.067(7) 0.052(5) 0.060(5) 0.034(4) 0.027(4) 0.030(5)
C5B 0.080(8) 0.048(5) 0.043(6) 0.014(4) 0.003(4) 0.034(5)
C4B' 0.081(6) 0.057(4) 0.061(4) 0.023(3) 0.012(3) 0.037(4)
C5B' 0.083(6) 0.055(4) 0.069(6) 0.027(4) 0.014(4) 0.041(4)
O4B 0.156(3) 0.0625(14) 0.0979(18) 0.0266(13) 0.0642(19) 0.0521(16)
C4A 0.082(8) 0.056(5) 0.039(4) 0.011(4) 0.001(4) 0.039(5)
C5A 0.063(6) 0.045(5) 0.047(5) 0.010(4) 0.008(4) 0.028(5)
C4A' 0.089(6) 0.063(4) 0.056(4) 0.015(3) 0.014(4) 0.047(4)
C5A' 0.079(5) 0.050(4) 0.055(4) 0.011(3) 0.002(3) 0.031(4)
N4A 0.116(3) 0.0699(17) 0.0779(19) 0.0352(15) 0.0316(18) 0.0564(19)
O4A 0.092(2) 0.0843(17) 0.1008(19) 0.0424(15) 0.0386(16) 0.0257(15)
C3B 0.081(3) 0.0605(19) 0.085(2) 0.0219(17) 0.0021(19) 0.0292(19)
N3B 0.071(2) 0.086(2) 0.0694(18) 0.0312(16) 0.0142(15) 0.0396(18)
O3B 0.195(4) 0.087(2) 0.192(4) 0.082(2) 0.105(3) 0.072(2)
C3A 0.115(3) 0.085(2) 0.075(2) 0.0376(18) 0.044(2) 0.062(2)
N3A 0.101(3) 0.077(2) 0.0695(19) 0.0090(15) 0.0222(17) 0.0470(19)
C2B 0.089(3) 0.0593(19) 0.071(2) 0.0165(16) 0.0031(18) 0.0333(19)
N2B 0.0774(19) 0.0511(14) 0.0544(14) 0.0150(11) 0.0143(13) 0.0367(14)
O2B 0.112(2) 0.0834(18) 0.0953(19) 0.0282(15) 0.0056(17) 0.0395(18)
O3A 0.160(3) 0.0710(19) 0.147(3) 0.0324(19) 0.040(3) -0.002(2)
C2A 0.118(3) 0.074(2) 0.081(2) 0.0367(18) 0.046(2) 0.056(2)
N2A 0.088(2) 0.0540(14) 0.0630(15) 0.0237(12) 0.0255(14) 0.0419(14)
C9A 0.104(3) 0.080(2) 0.0628(19) 0.0230(17) 0.0170(19) 0.064(2)
O2A 0.091(2) 0.0862(17) 0.0877(17) 0.0450(14) -0.0126(14) 0.0164(15)
C19A 0.073(2) 0.0498(16) 0.079(2) 0.0160(15) 0.0140(17) 0.0340(17)
C18B 0.063(2) 0.0684(19) 0.0529(16) 0.0247(14) 0.0149(15) 0.0313(17)
C18A 0.073(2) 0.0581(18) 0.0626(18) 0.0092(14) 0.0170(16) 0.0314(17)
C17B 0.068(2) 0.0583(17) 0.0568(17) 0.0149(14) 0.0193(15) 0.0280(16)
C17A 0.080(2) 0.0662(19) 0.0592(18) 0.0207(15) 0.0145(16) 0.0348(18)
C16B 0.071(2) 0.0523(16) 0.0597(17) 0.0214(13) 0.0254(15) 0.0336(16)
C16A 0.085(2) 0.0595(18) 0.0621(18) 0.0206(14) 0.0134(17) 0.0420(18)
C15B 0.0636(19) 0.0497(15) 0.0512(15) 0.0224(12) 0.0237(14) 0.0300(14)
C15A 0.0568(19) 0.0448(15) 0.0586(16) 0.0148(12) 0.0096(14) 0.0205(14)
C14B 0.229(7) 0.110(4) 0.131(4) 0.046(3) 0.110(5) 0.085(4)
C19B 0.080(2) 0.0610(18) 0.0628(18) 0.0294(15) 0.0247(17) 0.0418(17)
C14A 0.108(4) 0.143(4) 0.120(4) 0.073(3) 0.049(3) 0.038(3)
C13B 0.107(3) 0.0541(19) 0.102(3) 0.0317(19) 0.028(2) 0.040(2)
C13A 0.093(3) 0.066(2) 0.078(2) 0.0311(19) 0.007(2) 0.029(2)
C12B 0.098(4) 0.106(4) 0.139(4) 0.017(3) -0.001(3) 0.027(3)
C20B 0.076(2) 0.0502(15) 0.0519(15) 0.0173(12) 0.0203(15) 0.0335(15)
C12A 0.091(3) 0.157(5) 0.100(3) 0.068(3) -0.026(3) 0.002(3)
C11B 0.118(4) 0.076(2) 0.076(2) 0.025(2) 0.028(2) 0.052(3)
C11A 0.088(3) 0.0541(19) 0.071(2) 0.0208(16) 0.0181(19) 0.0185(19)
C10B 0.107(4) 0.086(3) 0.131(4) 0.045(3) 0.013(3) 0.058(3)
C10A 0.113(3) 0.080(2) 0.075(2) 0.0139(18) 0.009(2) 0.063(2)
N1B 0.093(2) 0.0564(15) 0.0667(16) 0.0157(12) 0.0080(15) 0.0468(15)
O1B 0.161(4) 0.138(3) 0.140(3) 0.080(3) 0.040(3) 0.043(3)
C1B 0.092(3) 0.0575(18) 0.0678(19) 0.0141(15) 0.0028(18) 0.0452(19)
N1A 0.131(3) 0.0737(17) 0.0812(19) 0.0399(15) 0.0463(19) 0.0708(19)
O1A 0.115(2) 0.0559(15) 0.132(2) 0.0146(15) 0.0118(19) 0.0100(16)
C20A 0.069(2) 0.0464(15) 0.0626(17) 0.0196(13) 0.0145(15) 0.0263(15)

loop_
_atom_type_symbol
_atom_type_description
_atom_type_scat_dispersion_real
_atom_type_scat_dispersion_imag
_atom_type_scat_source
C C 0.0181 0.0091 'International Tables Vol C Tables 4.2.6.8 and 6.1.1.4'
H H 0.0000 0.0000 'International Tables Vol C Tables 4.2.6.8 and 6.1.1.4'
N N 0.0311 0.0180 'International Tables Vol C Tables 4.2.6.8 and 6.1.1.4'
O O 0.0492 0.0322 'International Tables Vol C Tables 4.2.6.8 and 6.1.1.4'

loop_
_geom_angle_atom_site_label_1
_geom_angle_atom_site_label_2
_geom_angle_atom_site_label_3
_geom_angle
C2A C1A C4A 91.0(4)
C2A C1A C4A' 95.5(3)
N1A C1A C4A 130.0(5)
N1A C1A C4A' 125.7(4)
N1A C1A C2A 137.0(3)
C8B C7B C6B 103.5(3)
C13B C7B C8B 111.9(3)
C13B C7B C6B 111.4(3)
C11B C7B C8B 111.6(3)
C11B C7B C6B 111.1(3)
C11B C7B C13B 107.4(3)
H8AA C8A H8AB 109.0
C7A C8A H8AA 111.0
C7A C8A H8AB 111.0
C9A C8A H8AA 111.0
C9A C8A H8AB 111.0
C9A C8A C7A 103.7(3)
C7B C8B H8BA 110.6
C7B C8B H8BB 110.6
H8BA C8B H8BB 108.7
C9B C8B C7B 105.8(3)
C9B C8B H8BA 110.6
C9B C8B H8BB 110.6
O7B N4B C20B 116.2(6)
O8B N4B O7B 109.1(13)
O8B N4B C20B 123.0(14)
O7B2 N4B2 C20B 117.9(7)
O8B2 N4B2 O7B2 116.5(11)
O8B2 N4B2 C20B 117.6(9)
C7B C6B H6BA 110.4
C7B C6B H6BB 110.4
C7B C6B H6BC 110.1
C7B C6B H6BD 110.1
C7B C6B C5B 106.9(5)
H6BA C6B H6BB 108.6
H6BC C6B H6BD 108.5
C5B C6B H6BA 110.4
C5B C6B H6BB 110.4
C5B' C6B C7B 107.8(4)
C5B' C6B H6BC 110.1
C5B' C6B H6BD 110.1
C8A C7A C6A 102.3(3)
C13A C7A C8A 113.8(3)
C13A C7A C6A 111.1(3)
C13A C7A C11A 108.7(3)
C11A C7A C8A 109.6(3)
C11A C7A C6A 111.3(3)
C8B C9B C5B 105.2(6)
C8B C9B C5B' 108.3(5)
C10B C9B C8B 125.7(3)
C10B C9B C5B 127.7(6)
C10B C9B C5B' 124.5(5)
C7A C6A H6AA 110.8
C7A C6A H6AB 110.8
C7A C6A H6AC 110.4
C7A C6A H6AD 110.4
C7A C6A C5A 104.9(4)
C7A C6A C5A' 106.6(3)
H6AA C6A H6AB 108.8
H6AC C6A H6AD 108.6
C5A C6A H6AA 110.8
C5A C6A H6AB 110.8
C5A' C6A H6AC 110.4
C5A' C6A H6AD 110.4
C5B C4B H4B 113.8
C5B C4B C1B 110.1(9)
C3B C4B H4B 113.8
C3B C4B C5B 116.7(9)
C3B C4B C1B 85.2(5)
C1B C4B H4B 113.8
C6B C5B H5B 110.1
C9B C5B C6B 102.0(7)
C9B C5B C4B 111.7(11)
C9B C5B H5B 110.1
C4B C5B C6B 112.4(9)
C4B C5B H5B 110.1
C5B' C4B' H4B' 107.0
C5B' C4B' C3B 129.9(9)
C5B' C4B' C1B 117.9(7)
C3B C4B' H4B' 107.0
C3B C4B' C1B 85.4(4)
C1B C4B' H4B' 107.0
C6B C5B' C9B 106.0(6)
C6B C5B' C4B' 118.9(8)
C6B C5B' H5B' 106.3
C9B C5B' H5B' 106.3
C4B' C5B' C9B 112.2(8)
C4B' C5B' H5B' 106.3
C13B O4B C14B 117.5(3)
C1A C4A H4A 113.2
C1A C4A C3A 84.8(5)
C5A C4A C1A 109.6(9)
C5A C4A H4A 113.2
C5A C4A C3A 119.6(11)
C3A C4A H4A 113.2
C6A C5A H5A 113.0
C6A C5A C9A 99.2(5)
C4A C5A C6A 108.6(9)
C4A C5A H5A 113.0
C4A C5A C9A 109.1(8)
C9A C5A H5A 113.0
C1A C4A' H4A' 113.3
C5A' C4A' C1A 113.4(7)
C5A' C4A' H4A' 113.3
C5A' C4A' C3A 117.4(8)
C3A C4A' C1A 82.8(4)
C3A C4A' H4A' 113.3
C6A C5A' H5A' 111.4
C4A' C5A' C6A 110.4(6)
C4A' C5A' H5A' 111.4
C4A' C5A' C9A 110.1(7)
C9A C5A' C6A 101.8(4)
C9A C5A' H5A' 111.4
O8A N4A C20A 119.5(3)
O7A N4A O8A 120.9(3)
O7A N4A C20A 119.5(3)
C13A O4A C14A 117.5(3)
C4B C3B H3BA 113.0
C4B C3B H3BB 113.0
C4B C3B C2B 93.4(4)
C4B' C3B H3BC 113.5
C4B' C3B H3BD 113.5
C4B' C3B C2B 90.8(3)
H3BA C3B H3BB 110.4
H3BC C3B H3BD 110.8
C2B C3B H3BA 113.0
C2B C3B H3BB 113.0
C2B C3B H3BC 113.5
C2B C3B H3BD 113.5
O6B N3B C18B 118.5(3)
O5B N3B O6B 122.9(3)
O5B N3B C18B 118.6(3)
C4A C3A H3AA 114.1
C4A C3A H3AB 114.1
C4A' C3A H3AC 112.9
C4A' C3A H3AD 112.9
H3AA C3A H3AB 111.3
H3AC C3A H3AD 110.3
C2A C3A C4A 87.5(4)
C2A C3A C4A' 94.0(3)
C2A C3A H3AA 114.1
C2A C3A H3AB 114.1
C2A C3A H3AC 112.9
C2A C3A H3AD 112.9
O6A N3A O5A 122.7(3)
O6A N3A C18A 118.5(3)
O5A N3A C18A 118.8(3)
C3B C2B H2BA 114.1
C3B C2B H2BB 114.1
H2BA C2B H2BB 111.3
C1B C2B C3B 87.1(2)
C1B C2B H2BA 114.1
C1B C2B H2BB 114.1
C15B N2B H2B 124(2)
C15B N2B N1B 120.0(2)
N1B N2B H2B 116(2)
C11B O2B C12B 117.9(4)
C1A C2A C3A 86.8(3)
C1A C2A H2AA 114.2
C1A C2A H2AB 114.2
C3A C2A H2AA 114.2
C3A C2A H2AB 114.2
H2AA C2A H2AB 111.3
C15A N2A H2A 115(3)
C15A N2A N1A 118.8(2)
N1A N2A H2A 126(3)
C8A C9A C5A 109.8(4)
C8A C9A C5A' 102.2(4)
C10A C9A C8A 127.7(3)
C10A C9A C5A 118.7(5)
C10A C9A C5A' 129.4(4)
C11A O2A C12A 116.3(3)
C18A C19A H19A 120.6
C18A C19A C20A 118.8(3)
C20A C19A H19A 120.6
C17B C18B N3B 119.4(3)
C19B C18B N3B 119.4(3)
C19B C18B C17B 121.2(3)
C19A C18A N3A 119.3(3)
C19A C18A C17A 121.1(3)
C17A C18A N3A 119.6(3)
C18B C17B H17B 119.9
C16B C17B C18B 120.3(3)
C16B C17B H17B 119.9
C18A C17A H17A 119.9
C16A C17A C18A 120.2(3)
C16A C17A H17A 119.9
C17B C16B H16B 119.2
C17B C16B C15B 121.6(3)
C15B C16B H16B 119.2
C17A C16A H16A 119.2
C17A C16A C15A 121.6(3)
C15A C16A H16A 119.2
N2B C15B C16B 120.2(2)
N2B C15B C20B 124.1(3)
C20B C15B C16B 115.6(3)
N2A C15A C16A 120.6(3)
N2A C15A C20A 123.5(3)
C20A C15A C16A 115.8(3)
O4B C14B H14A 109.5
O4B C14B H14B 109.5
O4B C14B H14C 109.5
H14A C14B H14B 109.5
H14A C14B H14C 109.5
H14B C14B H14C 109.5
C18B C19B H19B 120.8
C18B C19B C20B 118.5(3)
C20B C19B H19B 120.8
O4A C14A H14D 109.5
O4A C14A H14E 109.5
O4A C14A H14F 109.5
H14D C14A H14E 109.5
H14D C14A H14F 109.5
H14E C14A H14F 109.5
O4B C13B C7B 110.1(3)
O3B C13B C7B 126.5(3)
O3B C13B O4B 123.4(4)
O4A C13A C7A 110.9(3)
O3A C13A C7A 126.2(4)
O3A C13A O4A 122.8(4)
O2B C12B H12A 109.5
O2B C12B H12B 109.5
O2B C12B H12C 109.5
H12A C12B H12B 109.5
H12A C12B H12C 109.5
H12B C12B H12C 109.5
C15B C20B N4B 120.6(3)
C15B C20B N4B2 120.6(3)
C19B C20B N4B 116.6(3)
C19B C20B N4B2 116.6(3)
C19B C20B C15B 122.8(3)
O2A C12A H12D 109.5
O2A C12A H12E 109.5
O2A C12A H12F 109.5
H12D C12A H12E 109.5
H12D C12A H12F 109.5
H12E C12A H12F 109.5
O2B C11B C7B 111.0(4)
O1B C11B C7B 126.4(4)
O1B C11B O2B 122.5(5)
O2A C11A C7A 110.2(3)
O1A C11A C7A 125.4(3)
O1A C11A O2A 124.3(4)
C9B C10B H10A 120.0
C9B C10B H10B 120.0
H10A C10B H10B 120.0
C9A C10A H10C 120.0
C9A C10A H10D 120.0
H10C C10A H10D 120.0
C1B N1B N2B 115.4(3)
C2B C1B C4B 91.2(4)
C2B C1B C4B' 91.9(3)
N1B C1B C4B 128.4(4)
N1B C1B C4B' 128.5(4)
N1B C1B C2B 138.3(3)
C1A N1A N2A 114.2(3)
C19A C20A N4A 116.4(3)
C19A C20A C15A 122.4(3)
C15A C20A N4A 121.2(3)

loop_
_geom_bond_atom_site_label_1
_geom_bond_atom_site_label_2
_geom_bond_distance
C1A C4A 1.528(9)
C1A C4A' 1.586(8)
C1A C2A 1.488(5)
C1A N1A 1.274(4)
C7B C8B 1.544(5)
C7B C6B 1.545(4)
C7B C13B 1.524(5)
C7B C11B 1.494(6)
C8A H8AA 0.9700
C8A H8AB 0.9700
C8A C7A 1.533(5)
C8A C9A 1.492(5)
O8A N4A 1.217(3)
C8B H8BA 0.9700
C8B H8BB 0.9700
C8B C9B 1.474(5)
O7B N4B 1.227(8)
N4B O8B 1.206(12)
N4B C20B 1.450(4)
O7B2 N4B2 1.244(7)
N4B2 O8B2 1.220(8)
N4B2 C20B 1.450(4)
C6B H6BA 0.9700
C6B H6BB 0.9700
C6B H6BC 0.9700
C6B H6BD 0.9700
C6B C5B 1.589(12)
C6B C5B' 1.449(11)
C7A C6A 1.540(4)
C7A C13A 1.500(5)
C7A C11A 1.530(5)
O7A N4A 1.214(4)
C9B C5B 1.506(13)
C9B C5B' 1.563(9)
C9B C10B 1.317(5)
O6B N3B 1.220(4)
C6A H6AA 0.9700
C6A H6AB 0.9700
C6A H6AC 0.9700
C6A H6AD 0.9700
C6A C5A 1.557(9)
C6A C5A' 1.594(7)
O6A N3A 1.215(4)
O5B N3B 1.215(4)
O5A N3A 1.215(4)
C4B H4B 0.9800
C4B C5B 1.580(19)
C4B C3B 1.483(10)
C4B C1B 1.588(10)
C5B H5B 0.9800
C4B' H4B' 0.9800
C4B' C5B' 1.461(14)
C4B' C3B 1.525(8)
C4B' C1B 1.543(7)
C5B' H5B' 0.9800
O4B C14B 1.441(5)
O4B C13B 1.328(4)
C4A H4A 0.9800
C4A C5A 1.510(15)
C4A C3A 1.564(11)
C5A H5A 0.9800
C5A C9A 1.624(8)
C4A' H4A' 0.9800
C4A' C5A' 1.488(13)
C4A' C3A 1.566(8)
C5A' H5A' 0.9800
C5A' C9A 1.527(7)
N4A C20A 1.449(4)
O4A C14A 1.458(5)
O4A C13A 1.317(4)
C3B H3BA 0.9700
C3B H3BB 0.9700
C3B H3BC 0.9700
C3B H3BD 0.9700
C3B C2B 1.534(4)
N3B C18B 1.454(4)
O3B C13B 1.179(4)
C3A H3AA 0.9700
C3A H3AB 0.9700
C3A H3AC 0.9700
C3A H3AD 0.9700
C3A C2A 1.547(4)
N3A C18A 1.454(4)
C2B H2BA 0.9700
C2B H2BB 0.9700
C2B C1B 1.485(5)
N2B H2B 0.849(18)
N2B C15B 1.339(4)
N2B N1B 1.374(3)
O2B C12B 1.452(5)
O2B C11B 1.310(4)
O3A C13A 1.189(4)
C2A H2AA 0.9700
C2A H2AB 0.9700
N2A H2A 0.875(18)
N2A C15A 1.348(4)
N2A N1A 1.379(3)
C9A C10A 1.332(5)
O2A C12A 1.459(5)
O2A C11A 1.320(4)
C19A H19A 0.9300
C19A C18A 1.366(4)
C19A C20A 1.375(4)
C18B C17B 1.389(4)
C18B C19B 1.370(4)
C18A C17A 1.384(4)
C17B H17B 0.9300
C17B C16B 1.352(4)
C17A H17A 0.9300
C17A C16A 1.356(4)
C16B H16B 0.9300
C16B C15B 1.424(4)
C16A H16A 0.9300
C16A C15A 1.415(4)
C15B C20B 1.415(4)
C15A C20A 1.415(4)
C14B H14A 0.9600
C14B H14B 0.9600
C14B H14C 0.9600
C19B H19B 0.9300
C19B C20B 1.380(4)
C14A H14D 0.9600
C14A H14E 0.9600
C14A H14F 0.9600
C12B H12A 0.9600
C12B H12B 0.9600
C12B H12C 0.9600
C12A H12D 0.9600
C12A H12E 0.9600
C12A H12F 0.9600
C11B O1B 1.213(5)
C11A O1A 1.188(4)
C10B H10A 0.9300
C10B H10B 0.9300
C10A H10C 0.9300
C10A H10D 0.9300
N1B C1B 1.258(4)

loop_
_geom_torsion_atom_site_label_1
_geom_torsion_atom_site_label_2
_geom_torsion_atom_site_label_3
_geom_torsion_atom_site_label_4
_geom_torsion
C1A C4A C5A C6A -79.5(12)
C1A C4A C5A C9A 173.4(6)
C1A C4A C3A C2A 22.9(5)
C1A C4A' C5A' C6A 67.2(10)
C1A C4A' C5A' C9A 178.9(4)
C1A C4A' C3A C2A -6.9(5)
C7B C8B C9B C5B -41.7(6)
C7B C8B C9B C5B' -15.5(6)
C7B C8B C9B C10B 151.2(4)
C7B C6B C5B C9B -20.6(9)
C7B C6B C5B C4B -140.4(9)
C7B C6B C5B' C9B 20.1(8)
C7B C6B C5B' C4B' 147.4(8)
C8A C7A C6A C5A 45.9(6)
C8A C7A C6A C5A' 13.8(5)
C8A C7A C13A O4A -178.3(3)
C8A C7A C13A O3A 5.0(6)
C8A C7A C11A O2A 63.5(4)
C8A C7A C11A O1A -112.4(4)
O8A N4A C20A C19A -175.5(3)
O8A N4A C20A C15A 6.4(5)
C8B C7B C6B C5B -3.2(7)
C8B C7B C6B C5B' -29.4(7)
C8B C7B C13B O4B -65.6(4)
C8B C7B C13B O3B 114.5(5)
C8B C7B C11B O2B 177.8(3)
C8B C7B C11B O1B -2.1(6)
C8B C9B C5B C6B 37.8(9)
C8B C9B C5B C4B 158.1(8)
C8B C9B C5B' C6B -2.8(8)
C8B C9B C5B' C4B' -134.0(8)
O7B N4B C20B C15B -147.6(9)
O7B N4B C20B C19B 32.5(9)
O8B N4B C20B C15B -8.5(14)
O8B N4B C20B C19B 171.6(14)
O7B2 N4B2 C20B C15B 167.4(9)
O7B2 N4B2 C20B C19B -12.4(10)
O8B2 N4B2 C20B C15B 19.7(10)
O8B2 N4B2 C20B C19B -160.1(9)
C6B C7B C8B C9B 26.9(5)
C6B C7B C13B O4B 179.0(3)
C6B C7B C13B O3B -0.8(6)
C6B C7B C11B O2B -67.3(4)
C6B C7B C11B O1B 112.8(5)
C7A C8A C9A C5A 18.6(6)
C7A C8A C9A C5A' 49.6(5)
C7A C8A C9A C10A -138.8(4)
C7A C6A C5A C4A -146.4(7)
C7A C6A C5A C9A -32.6(7)
C7A C6A C5A' C4A' 131.9(7)
C7A C6A C5A' C9A 14.9(6)
O7A N4A C20A C19A 7.7(5)
O7A N4A C20A C15A -170.4(4)
O6B N3B C18B C17B 177.1(3)
O6B N3B C18B C19B -3.7(5)
C6A C7A C13A O4A 66.9(4)
C6A C7A C13A O3A -109.8(5)
C6A C7A C11A O2A 175.9(3)
C6A C7A C11A O1A 0.0(5)
C6A C5A C9A C8A 8.6(7)
C6A C5A C9A C10A 168.3(4)
C6A C5A' C9A C8A -38.8(6)
C6A C5A' C9A C10A 149.8(4)
O6A N3A C18A C19A -0.3(5)
O6A N3A C18A C17A 178.9(4)
O5B N3B C18B C17B -4.1(5)
O5B N3B C18B C19B 175.1(3)
O5A N3A C18A C19A 178.9(4)
O5A N3A C18A C17A -2.0(5)
C4B C3B C2B C1B -13.8(6)
C5B C4B C3B C2B 123.0(9)
C5B C4B C1B C2B -130.0(8)
C5B C4B C1B N1B 64.0(11)
C4B' C3B C2B C1B 16.6(5)
C5B' C4B' C3B C2B -139.0(10)
C5B' C4B' C1B C2B 149.8(9)
C5B' C4B' C1B N1B -40.9(13)
C4A C1A C2A C3A 24.0(6)
C4A C1A N1A N2A 157.3(8)
C4A C5A C9A C8A 122.0(8)
C4A C5A C9A C10A -78.3(11)
C4A C3A C2A C1A -23.5(6)
C5A C4A C3A C2A 132.5(9)
C4A' C1A C2A C3A -7.3(5)
C4A' C1A N1A N2A -162.7(6)
C4A' C5A' C9A C8A -156.0(6)
C4A' C5A' C9A C10A 32.7(10)
C4A' C3A C2A C1A 7.3(5)
C5A' C4A' C3A C2A -119.6(7)
C3B C4B C5B C6B -162.5(7)
C3B C4B C5B C9B 83.5(12)
C3B C4B C1B C2B -13.3(5)
C3B C4B C1B N1B -179.2(4)
C3B C4B' C5B' C6B 171.4(6)
C3B C4B' C5B' C9B -64.2(14)
C3B C4B' C1B C2B 16.6(5)
C3B C4B' C1B N1B -174.1(4)
C3B C2B C1B C4B 12.8(5)
C3B C2B C1B C4B' -16.4(5)
C3B C2B C1B N1B 176.2(5)
N3B C18B C17B C16B 179.1(3)
N3B C18B C19B C20B -178.0(3)
C3A C4A C5A C6A -174.7(5)
C3A C4A C5A C9A 78.1(12)
C3A C4A' C5A' C6A 161.3(5)
C3A C4A' C5A' C9A -87.1(10)
N3A C18A C17A C16A -179.3(3)
N2B C15B C20B N4B 1.5(5)
N2B C15B C20B N4B2 1.5(5)
N2B C15B C20B C19B -178.7(3)
N2B N1B C1B C4B 158.4(6)
N2B N1B C1B C4B' -164.0(6)
N2B N1B C1B C2B -0.2(7)
C2A C1A C4A C5A -143.4(9)
C2A C1A C4A C3A -23.8(5)
C2A C1A C4A' C5A' 124.0(7)
C2A C1A C4A' C3A 7.2(5)
C2A C1A N1A N2A -1.6(8)
N2A C15A C20A N4A -3.8(5)
N2A C15A C20A C19A 178.3(3)
C9A C8A C7A C6A -38.9(4)
C9A C8A C7A C13A -158.8(3)
C9A C8A C7A C11A 79.3(3)
C19A C18A C17A C16A -0.1(5)
C18B C17B C16B C15B -0.3(5)
C18B C19B C20B N4B 177.8(3)
C18B C19B C20B N4B2 177.8(3)
C18B C19B C20B C15B -2.0(5)
C18A C19A C20A N4A -177.0(3)
C18A C19A C20A C15A 1.0(5)
C18A C17A C16A C15A -0.8(5)
C17B C18B C19B C20B 1.1(5)
C17B C16B C15B N2B 179.8(3)
C17B C16B C15B C20B -0.5(4)
C17A C16A C15A N2A -178.4(3)
C17A C16A C15A C20A 1.7(5)
C16B C15B C20B N4B -178.2(3)
C16B C15B C20B N4B2 -178.2(3)
C16B C15B C20B C19B 1.7(4)
C16A C15A C20A N4A 176.1(3)
C16A C15A C20A C19A -1.8(5)
C15B N2B N1B C1B -177.8(3)
C15A N2A N1A C1A 176.5(3)
C14B O4B C13B C7B -179.9(4)
C14B O4B C13B O3B -0.1(7)
C19B C18B C17B C16B 0.0(5)
C14A O4A C13A C7A -175.4(3)
C14A O4A C13A O3A 1.4(6)
C13B C7B C8B C9B -93.2(4)
C13B C7B C6B C5B 117.3(7)
C13B C7B C6B C5B' 91.0(6)
C13B C7B C11B O2B 54.8(4)
C13B C7B C11B O1B -125.1(4)
C13A C7A C6A C5A 167.7(6)
C13A C7A C6A C5A' 135.6(5)
C13A C7A C11A O2A -61.5(4)
C13A C7A C11A O1A 122.6(4)
C12B O2B C11B C7B 179.6(3)
C12B O2B C11B O1B -0.4(6)
C12A O2A C11A C7A -175.4(3)
C12A O2A C11A O1A 0.6(6)
C11B C7B C8B C9B 146.4(3)
C11B C7B C6B C5B -123.0(7)
C11B C7B C6B C5B' -149.3(6)
C11B C7B C13B O4B 57.1(4)
C11B C7B C13B O3B -122.7(5)
C11A C7A C6A C5A -71.1(6)
C11A C7A C6A C5A' -103.2(5)
C11A C7A C13A O4A -55.9(4)
C11A C7A C13A O3A 127.5(4)
C10B C9B C5B C6B -155.3(5)
C10B C9B C5B C4B -35.0(13)
C10B C9B C5B' C6B -169.6(5)
C10B C9B C5B' C4B' 59.1(11)
N1B N2B C15B C16B 0.6(4)
N1B N2B C15B C20B -179.1(3)
C1B C4B C5B C6B -67.7(12)
C1B C4B C5B C9B 178.4(6)
C1B C4B C3B C2B 12.9(5)
C1B C4B' C5B' C6B 62.6(14)
C1B C4B' C5B' C9B -173.1(6)
C1B C4B' C3B C2B -16.0(5)
N1A C1A C4A C5A 50.7(14)
N1A C1A C4A C3A 170.3(5)
N1A C1A C4A' C5A' -68.8(10)
N1A C1A C4A' C3A 174.4(5)
N1A C1A C2A C3A -171.9(6)
N1A N2A C15A C16A -4.3(5)
N1A N2A C15A C20A 175.6(3)
C20A C19A C18A N3A 179.2(3)
C20A C19A C18A C17A 0.0(5)
